data_7023531
loop_
_publ_author_name
'Wang, Guoming'
'Li, Jinhua'
'Zhang, Xiao'
'Wang, Pei'
'Pang, BeiBei'
'Wang, Zonghua'
'Wang, Yingxia'
'Lin, Jianhua'
'Pan, Chunyang'

_publ_section_title
;
 In situ template generation via N-alkylation in the syntheses of
 open-framework zinc phosphites and phosphate.
;
_journal_issue 36
_journal_name_full 'Dalton transactions (Cambridge, England : 2003)'
_journal_page_first 13084
_journal_page_last 13091
_journal_paper_doi 10.1039/c3dt51434j
_journal_volume 42
_journal_year 2013
_chemical_formula_sum 'C7 H15 N2 O12 P3 Zn2'
_chemical_formula_weight 542.86
_chemical_name_systematic
; 
 ? 
;
_space_group_IT_number 14
_symmetry_cell_setting monoclinic
_symmetry_space_group_name_Hall '-P 2ybc'
_symmetry_space_group_name_H-M 'P 1 21/c 1'
_atom_sites_solution_hydrogens geom
_atom_sites_solution_primary direct
_atom_sites_solution_secondary difmap
_audit_creation_method SHELXL-97
_cell_angle_alpha 90.00
_cell_angle_beta 93.898(3)
_cell_angle_gamma 90.00
_cell_formula_units_Z 4
_cell_length_a 16.2387(2)
_cell_length_b 9.3708(7)
_cell_length_c 10.5007(5)
_cell_measurement_temperature 293(2)
_cell_volume 1594.19(14)
_computing_structure_refinement 'SHELXL-97 (Sheldrick, 1997)'
_computing_structure_solution 'SHELXS-97 (Sheldrick, 1990)'
_diffrn_ambient_temperature 293(2)
_diffrn_measured_fraction_theta_full 0.990
_diffrn_measured_fraction_theta_max 0.990
_diffrn_radiation_monochromator graphite
_diffrn_radiation_source 'fine-focus sealed tube'
_diffrn_radiation_type MoK\a
_diffrn_radiation_wavelength 0.71073
_diffrn_reflns_av_R_equivalents 0.0339
_diffrn_reflns_av_sigmaI/netI 0.0295
_diffrn_reflns_limit_h_max 19
_diffrn_reflns_limit_h_min -20
_diffrn_reflns_limit_k_max 11
_diffrn_reflns_limit_k_min -11
_diffrn_reflns_limit_l_max 13
_diffrn_reflns_limit_l_min -13
_diffrn_reflns_number 12322
_diffrn_reflns_theta_full 26.50
_diffrn_reflns_theta_max 26.50
_diffrn_reflns_theta_min 1.26
_exptl_absorpt_coefficient_mu 3.380
_exptl_absorpt_correction_T_max 0.8767
_exptl_absorpt_correction_T_min 0.7287
_exptl_crystal_density_diffrn 2.262
_exptl_crystal_density_method 'not measured'
_exptl_crystal_F_000 1088
_exptl_crystal_size_max 0.10
_exptl_crystal_size_mid 0.06
_exptl_crystal_size_min 0.04
_refine_diff_density_max 0.925
_refine_diff_density_min -0.633
_refine_diff_density_rms 0.089
_refine_ls_extinction_method none
_refine_ls_goodness_of_fit_ref 1.056
_refine_ls_hydrogen_treatment mixed
_refine_ls_matrix_type full
_refine_ls_number_parameters 235
_refine_ls_number_reflns 3273
_refine_ls_number_restraints 6
_refine_ls_restrained_S_all 1.058
_refine_ls_R_factor_all 0.0316
_refine_ls_R_factor_gt 0.0275
_refine_ls_shift/su_max 0.001
_refine_ls_shift/su_mean 0.000
_refine_ls_structure_factor_coef Fsqd
_refine_ls_weighting_details 'calc w=1/[\s^2^(Fo^2^)+(0.0377P)^2^+1.2984P] where P=(Fo^2^+2Fc^2^)/3'
_refine_ls_weighting_scheme calc
_refine_ls_wR_factor_gt 0.0705
_refine_ls_wR_factor_ref 0.0723
_reflns_number_gt 2917
_reflns_number_total 3273
_reflns_threshold_expression >2sigma(I)
_cod_data_source_file c3dt51434j.txt
_cod_data_source_block 1
_cod_original_sg_symbol_H-M P2(1)/c
_cod_database_code 7023531

loop_
_symmetry_equiv_pos_as_xyz
'x, y, z'
'-x, y+1/2, -z+1/2'
'-x, -y, -z'
'x, -y-1/2, z-1/2'

loop_
_atom_site_label
_atom_site_type_symbol
_atom_site_fract_x
_atom_site_fract_y
_atom_site_fract_z
_atom_site_U_iso_or_equiv
_atom_site_adp_type
_atom_site_occupancy
_atom_site_symmetry_multiplicity
_atom_site_calc_flag
_atom_site_refinement_flags
Zn1 Zn 0.047483(18) 0.42901(3) 0.83836(3) 0.01479(10) Uani 1 1 d .
Zn2 Zn 0.414866(19) 0.62609(3) 0.86153(3) 0.01656(10) Uani 1 1 d .
P1 P -0.06158(4) 0.70717(7) 0.88843(6) 0.01559(15) Uani 1 1 d .
P2 P 0.24612(4) 0.47725(8) 0.88173(7) 0.01839(16) Uani 1 1 d .
P3 P 0.46048(4) 0.61325(7) 1.15908(7) 0.01644(16) Uani 1 1 d .
O1 O -0.15933(12) 0.7193(2) 0.86390(19) 0.0260(5) Uani 1 1 d .
H1A H -0.1817 0.6724 0.9178 0.039 Uiso 1 1 calc R
O2 O -0.03859(14) 0.5676(2) 0.8298(2) 0.0354(6) Uani 1 1 d .
O3 O 0.02891(13) 0.3368(2) 0.67577(19) 0.0286(5) Uani 1 1 d .
O4 O 0.03912(13) 0.2872(2) 0.96968(18) 0.0259(5) Uani 1 1 d .
O5 O 0.15615(12) 0.5140(2) 0.8667(2) 0.0285(5) Uani 1 1 d .
O6 O 0.27016(14) 0.3996(2) 1.0059(2) 0.0319(5) Uani 1 1 d .
O7 O 0.26852(14) 0.3744(2) 0.7694(2) 0.0335(5) Uani 1 1 d .
H7A H 0.2265 0.3351 0.7392 0.050 Uiso 1 1 calc R
O8 O 0.29864(12) 0.6097(2) 0.8707(2) 0.0267(5) Uani 1 1 d .
O9 O 0.42981(17) 0.7868(3) 0.7545(2) 0.0448(6) Uani 1 1 d .
O10 O 0.45747(13) 0.4505(2) 0.7926(2) 0.0308(5) Uani 1 1 d .
O11 O 0.46479(13) 0.6818(2) 1.02846(19) 0.0257(5) Uani 1 1 d .
O12 O 0.40062(14) 0.4804(3) 1.1466(2) 0.0367(6) Uani 1 1 d .
H12A H 0.4211 0.4185 1.1035 0.055 Uiso 1 1 calc R
C1 C 0.8680(2) 1.1143(4) 0.9873(3) 0.0354(8) Uani 1 1 d .
H1B H 0.9210 1.1463 0.9747 0.042 Uiso 1 1 calc R
C2 C 0.8567(2) 1.0060(4) 1.0711(3) 0.0378(8) Uani 1 1 d .
H2D H 0.9016 0.9658 1.1176 0.045 Uiso 1 1 calc R
C3 C 0.7783(2) 0.9568(3) 1.0862(3) 0.0336(8) Uani 1 1 d .
H3A H 0.7703 0.8827 1.1430 0.040 Uiso 1 1 calc R
C4 C 0.72582(18) 1.1277(3) 0.9359(3) 0.0226(6) Uani 1 1 d .
H4A H 0.6818 1.1705 0.8892 0.027 Uiso 1 1 calc R
C5 C 0.71111(19) 1.0167(3) 1.0176(3) 0.0227(6) Uani 1 1 d .
C6 C 0.6253(2) 0.9603(3) 1.0266(3) 0.0319(7) Uani 1 1 d .
H6A H 0.6163 0.9402 1.1152 0.038 Uiso 1 1 calc R
H6B H 0.5858 1.0323 0.9964 0.038 Uiso 1 1 calc R
C7 C 0.8167(3) 1.2934(4) 0.8349(4) 0.0476(10) Uani 1 1 d U
H7B H 0.7648 1.3257 0.7962 0.071 Uiso 1 1 calc R
H7C H 0.8511 1.2614 0.7697 0.071 Uiso 1 1 calc R
H7D H 0.8436 1.3705 0.8815 0.071 Uiso 1 1 calc R
N1 N 0.80261(16) 1.1748(3) 0.9228(2) 0.0265(6) Uani 1 1 d .
N2 N 0.61159(16) 0.8276(3) 0.9495(2) 0.0252(5) Uani 1 1 d .
H2A H 0.5603 0.7967 0.9564 0.038 Uiso 1 1 calc R
H2B H 0.6471 0.7608 0.9782 0.038 Uiso 1 1 calc R
H2C H 0.6192 0.8461 0.8680 0.038 Uiso 1 1 calc R

loop_
_atom_site_aniso_label
_atom_site_aniso_U_11
_atom_site_aniso_U_22
_atom_site_aniso_U_33
_atom_site_aniso_U_23
_atom_site_aniso_U_13
_atom_site_aniso_U_12
Zn1 0.01316(16) 0.01762(16) 0.01360(16) 0.00005(11) 0.00108(11) 0.00006(12)
Zn2 0.01518(17) 0.01861(17) 0.01591(17) 0.00125(12) 0.00117(12) -0.00252(12)
P1 0.0153(3) 0.0169(3) 0.0145(3) 0.0017(3) 0.0006(3) 0.0002(3)
P2 0.0134(3) 0.0217(3) 0.0199(4) 0.0006(3) 0.0004(3) -0.0050(3)
P3 0.0156(4) 0.0191(3) 0.0145(3) -0.0037(3) 0.0003(3) 0.0015(3)
O1 0.0172(10) 0.0323(11) 0.0287(11) 0.0132(9) 0.0033(8) 0.0024(9)
O2 0.0330(13) 0.0319(12) 0.0397(14) -0.0138(10) -0.0088(10) 0.0149(10)
O3 0.0328(12) 0.0336(11) 0.0186(10) -0.0114(9) -0.0028(9) 0.0117(10)
O4 0.0341(12) 0.0278(11) 0.0155(10) 0.0062(8) -0.0008(8) -0.0075(9)
O5 0.0149(10) 0.0337(11) 0.0368(13) 0.0002(10) 0.0004(9) -0.0056(9)
O6 0.0264(12) 0.0418(13) 0.0273(12) 0.0120(10) -0.0006(9) -0.0031(10)
O7 0.0233(12) 0.0399(13) 0.0376(13) -0.0160(10) 0.0035(10) -0.0076(10)
O8 0.0167(10) 0.0227(10) 0.0408(13) -0.0016(9) 0.0030(9) -0.0056(8)
O9 0.0592(17) 0.0449(14) 0.0305(13) 0.0177(11) 0.0048(12) -0.0195(13)
O10 0.0270(12) 0.0319(12) 0.0318(12) -0.0096(9) -0.0094(9) 0.0111(9)
O11 0.0273(11) 0.0327(11) 0.0165(10) 0.0015(9) -0.0032(8) -0.0094(9)
O12 0.0351(13) 0.0375(13) 0.0364(13) 0.0070(10) -0.0058(10) -0.0133(11)
C1 0.0235(17) 0.0382(18) 0.044(2) -0.0101(15) -0.0031(14) -0.0057(14)
C2 0.0329(19) 0.0345(18) 0.043(2) -0.0041(15) -0.0191(15) 0.0040(15)
C3 0.048(2) 0.0239(16) 0.0278(17) 0.0028(13) -0.0060(15) -0.0015(15)
C4 0.0220(15) 0.0228(14) 0.0222(15) -0.0034(11) -0.0031(11) 0.0032(12)
C5 0.0273(15) 0.0188(13) 0.0220(15) -0.0055(11) 0.0024(12) -0.0032(12)
C6 0.0331(18) 0.0292(16) 0.0347(18) -0.0086(14) 0.0130(14) -0.0060(14)
C7 0.059(2) 0.0389(19) 0.045(2) 0.0061(16) 0.0053(18) -0.0144(18)
N1 0.0298(14) 0.0240(12) 0.0256(13) -0.0027(10) 0.0006(11) -0.0060(11)
N2 0.0242(13) 0.0244(12) 0.0270(13) -0.0002(10) 0.0025(10) -0.0050(10)

loop_
_atom_type_symbol
_atom_type_description
_atom_type_scat_dispersion_real
_atom_type_scat_dispersion_imag
_atom_type_scat_source
C C 0.0033 0.0016 'International Tables Vol C Tables 4.2.6.8 and 6.1.1.4'
H H 0.0000 0.0000 'International Tables Vol C Tables 4.2.6.8 and 6.1.1.4'
N N 0.0061 0.0033 'International Tables Vol C Tables 4.2.6.8 and 6.1.1.4'
O O 0.0106 0.0060 'International Tables Vol C Tables 4.2.6.8 and 6.1.1.4'
P P 0.1023 0.0942 'International Tables Vol C Tables 4.2.6.8 and 6.1.1.4'
Zn Zn 0.2839 1.4301 'International Tables Vol C Tables 4.2.6.8 and 6.1.1.4'

loop_
_geom_angle_atom_site_label_1
_geom_angle_atom_site_label_2
_geom_angle_atom_site_label_3
_geom_angle
_geom_angle_site_symmetry_1
_geom_angle_site_symmetry_3
O2 Zn1 O3 101.20(9) . .
O2 Zn1 O4 114.63(10) . .
O3 Zn1 O4 108.18(9) . .
O2 Zn1 O5 112.58(10) . .
O3 Zn1 O5 114.06(10) . .
O4 Zn1 O5 106.30(9) . .
O8 Zn2 O9 105.10(11) . .
O8 Zn2 O10 109.26(9) . .
O9 Zn2 O10 112.75(11) . .
O8 Zn2 O11 109.20(9) . .
O9 Zn2 O11 104.87(10) . .
O10 Zn2 O11 115.12(9) . .
O2 P1 O3 114.47(14) . 2_556
O2 P1 O4 112.60(13) . 3_567
O3 P1 O4 110.20(12) 2_556 3_567
O2 P1 O1 105.53(12) . .
O3 P1 O1 104.35(12) 2_556 .
O4 P1 O1 109.13(12) 3_567 .
O5 P2 O8 110.71(12) . .
O5 P2 O6 113.04(13) . .
O8 P2 O6 110.15(13) . .
O5 P2 O7 109.45(13) . .
O8 P2 O7 106.42(12) . .
O6 P2 O7 106.77(14) . .
O9 P3 O10 110.52(14) 4_576 3_667
O9 P3 O11 112.39(14) 4_576 .
O10 P3 O11 112.05(13) 3_667 .
O9 P3 O12 108.71(15) 4_576 .
O10 P3 O12 103.83(13) 3_667 .
O11 P3 O12 108.92(12) . .
P1 O1 H1A 109.5 . .
P1 O2 Zn1 140.82(15) . .
P1 O3 Zn1 136.37(13) 2_546 .
P1 O4 Zn1 131.15(13) 3_567 .
P2 O5 Zn1 142.34(14) . .
P2 O7 H7A 109.5 . .
P2 O8 Zn2 129.48(13) . .
P3 O9 Zn2 163.9(2) 4_575 .
P3 O10 Zn2 122.39(13) 3_667 .
P3 O11 Zn2 130.94(13) . .
P3 O12 H12A 109.5 . .
N1 C1 C2 120.1(3) . .
N1 C1 H1B 119.9 . .
C2 C1 H1B 119.9 . .
C1 C2 C3 119.4(3) . .
C1 C2 H2D 120.3 . .
C3 C2 H2D 120.3 . .
C2 C3 C5 120.5(3) . .
C2 C3 H3A 119.7 . .
C5 C3 H3A 119.7 . .
N1 C4 C5 120.9(3) . .
N1 C4 H4A 119.5 . .
C5 C4 H4A 119.5 . .
C4 C5 C3 117.7(3) . .
C4 C5 C6 120.4(3) . .
C3 C5 C6 121.8(3) . .
N2 C6 C5 111.4(2) . .
N2 C6 H6A 109.3 . .
C5 C6 H6A 109.3 . .
N2 C6 H6B 109.3 . .
C5 C6 H6B 109.3 . .
H6A C6 H6B 108.0 . .
N1 C7 H7B 109.5 . .
N1 C7 H7C 109.5 . .
H7B C7 H7C 109.5 . .
N1 C7 H7D 109.5 . .
H7B C7 H7D 109.5 . .
H7C C7 H7D 109.5 . .
C4 N1 C1 121.2(3) . .
C4 N1 C7 119.9(3) . .
C1 N1 C7 118.8(3) . .
C6 N2 H2A 109.5 . .
C6 N2 H2B 109.5 . .
H2A N2 H2B 109.5 . .
C6 N2 H2C 109.5 . .
H2A N2 H2C 109.5 . .
H2B N2 H2C 109.5 . .

loop_
_geom_bond_atom_site_label_1
_geom_bond_atom_site_label_2
_geom_bond_distance
_geom_bond_site_symmetry_2
Zn1 O2 1.906(2) .
Zn1 O3 1.919(2) .
Zn1 O4 1.9263(19) .
Zn1 O5 1.940(2) .
Zn2 O8 1.903(2) .
Zn2 O9 1.905(2) .
Zn2 O10 1.944(2) .
Zn2 O11 1.952(2) .
P1 O2 1.503(2) .
P1 O3 1.504(2) 2_556
P1 O4 1.511(2) 3_567
P1 O1 1.595(2) .
P2 O5 1.499(2) .
P2 O8 1.514(2) .
P2 O6 1.521(2) .
P2 O7 1.585(2) .
P3 O9 1.482(2) 4_576
P3 O10 1.516(2) 3_667
P3 O11 1.521(2) .
P3 O12 1.579(2) .
O1 H1A 0.8200 .
O3 P1 1.504(2) 2_546
O4 P1 1.511(2) 3_567
O7 H7A 0.8200 .
O9 P3 1.482(2) 4_575
O10 P3 1.516(2) 3_667
O12 H12A 0.8200 .
C1 N1 1.345(4) .
C1 C2 1.364(5) .
C1 H1B 0.9300 .
C2 C3 1.373(5) .
C2 H2D 0.9300 .
C3 C5 1.385(4) .
C3 H3A 0.9300 .
C4 N1 1.338(4) .
C4 C5 1.380(4) .
C4 H4A 0.9300 .
C5 C6 1.499(4) .
C6 N2 1.492(4) .
C6 H6A 0.9700 .
C6 H6B 0.9700 .
C7 N1 1.473(4) .
C7 H7B 0.9600 .
C7 H7C 0.9600 .
C7 H7D 0.9600 .
N2 H2A 0.8900 .
N2 H2B 0.8900 .
N2 H2C 0.8900 .

loop_
_geom_hbond_atom_site_label_D
_geom_hbond_atom_site_label_H
_geom_hbond_atom_site_label_A
_geom_hbond_distance_DH
_geom_hbond_distance_HA
_geom_hbond_distance_DA
_geom_hbond_angle_DHA
_geom_hbond_site_symmetry_A
O1 H1A O6 0.82 1.82 2.585(3) 154.3 3_567
O7 H7A O1 0.82 1.84 2.623(3) 159.6 2_546
O12 H12A N2 0.82 2.42 3.060(3) 135.2 3_667
O12 H12A O11 0.82 2.57 3.319(3) 153.1 3_667
N2 H2A O11 0.89 2.07 2.916(3) 157.9 .
N2 H2B O6 0.89 2.01 2.883(3) 165.0 3_667
N2 H2C O10 0.89 2.25 2.943(3) 134.4 2_656
N2 H2C O7 0.89 2.42 3.142(3) 139.1 2_656
